data_1520723
loop_
_publ_author_name
'Braun, Doris E.'
'Koztecki, Lien H.'
'McMahon, Jennifer A.'
'Price, Sarah L.'
'Reutzel-Edens, Susan M'

_publ_section_title
;
 Navigating the Waters of Unconventional Crystalline Hydrates.
;
_journal_issue 8
_journal_name_full 'Molecular pharmaceutics'
_journal_page_first 3069
_journal_page_last 3088
_journal_paper_doi 10.1021/acs.molpharmaceut.5b00357
_journal_volume 12
_journal_year 2015
_chemical_formula_moiety 'C22  H25  N3  O3, 2(H2 O)'
_chemical_formula_sum 'C22 H29 N3 O5'
_chemical_formula_weight 415.48
_chemical_name_systematic
;
3-(4-dibenzo[b,f][1,4]oxepin-11-yl-piperazin-1-yl)-2,2-dimethylpropanoic acid 
Dihydrate

;
_space_group_IT_number 14
_symmetry_cell_setting monoclinic
_symmetry_Int_Tables_number 14
_symmetry_space_group_name_Hall '-P 2ybc'
_symmetry_space_group_name_H-M 'P 1 21/c 1'
_atom_sites_solution_hydrogens mixed
_audit_conform_dict_location ftp://ftp.iucr.org/pub/cif_core.dic
_audit_conform_dict_name cif_core.dic
_audit_conform_dict_version 2.4.3
_audit_creation_date 2015-04-22T09:59:09-00:00
_audit_creation_method 'WinGX routine CIF_UPDATE'
_cell_angle_alpha 90
_cell_angle_beta 105.195(11)
_cell_angle_gamma 90
_cell_formula_units_Z 4
_cell_length_a 13.212(2)
_cell_length_b 9.1505(15)
_cell_length_c 18.160(3)
_cell_measurement_reflns_used 0
_cell_measurement_temperature 100(2)
_cell_measurement_theta_max 0
_cell_measurement_theta_min 0
_cell_measurement_wavelength 0.71073
_cell_volume 2118.7(6)
_computing_molecular_graphics 'Ortep for Windows (Farrugia, 2012)'
_computing_publication_material 'WinGX publication routines (Farrugia, 2012)'
_computing_structure_refinement 'SHELXL-2013 (Sheldrick, 2013)'
_diffrn_ambient_temperature 100(2)
_diffrn_measured_fraction_theta_full 0.935
_diffrn_measured_fraction_theta_max 0.997
_diffrn_measurement_device_type 'D8-based 3-circle geometry'
_diffrn_radiation_probe x-ray
_diffrn_radiation_type CuK\a
_diffrn_radiation_wavelength 1.54178
_diffrn_reflns_av_R_equivalents 0.1248
_diffrn_reflns_Laue_measured_fraction_max 0.997
_diffrn_reflns_limit_h_max 15
_diffrn_reflns_limit_h_min -15
_diffrn_reflns_limit_k_max 10
_diffrn_reflns_limit_k_min -9
_diffrn_reflns_limit_l_max 21
_diffrn_reflns_limit_l_min -21
_diffrn_reflns_number 15085
_diffrn_reflns_point_group_measured_fraction_max 0.997
_diffrn_reflns_theta_full 67.679
_diffrn_reflns_theta_max 64.745
_diffrn_reflns_theta_min 3.466
_exptl_absorpt_coefficient_mu 0.762
_exptl_absorpt_correction_type none
_exptl_crystal_density_diffrn 1.303
_exptl_crystal_density_method 'not measured'
_exptl_crystal_description 'thin fragment'
_exptl_crystal_F_000 888
_exptl_crystal_size_max 0.2
_exptl_crystal_size_mid 0.1
_exptl_crystal_size_min 0.05
_refine_diff_density_max 0.645
_refine_diff_density_min -0.465
_refine_diff_density_rms 0.065
_refine_ls_extinction_method none
_refine_ls_goodness_of_fit_ref 0.957
_refine_ls_hydrogen_treatment mixed
_refine_ls_matrix_type full
_refine_ls_number_constraints 0
_refine_ls_number_parameters 294
_refine_ls_number_reflns 3575
_refine_ls_number_restraints 14
_refine_ls_restrained_S_all 0.963
_refine_ls_R_factor_all 0.0796
_refine_ls_R_factor_gt 0.0529
_refine_ls_shift/su_max 0
_refine_ls_shift/su_mean 0
_refine_ls_structure_factor_coef Fsqd
_refine_ls_weighting_details 'w=1/[\s^2^(Fo^2^)+(0.0727P)^2^] where P=(Fo^2^+2Fc^2^)/3'
_refine_ls_weighting_scheme calc
_refine_ls_wR_factor_gt 0.1271
_refine_ls_wR_factor_ref 0.1389
_reflns_number_gt 2408
_reflns_number_total 3575
_reflns_threshold_expression 'I > 2\s(I)'
_cod_data_source_file mp5b00357_si_002.cif
_cod_data_source_block Hy2
_cod_depositor_comments 'Adding full bibliography for 1520723--1520725.cif.'
_cod_original_sg_symbol_H-M 'P 21/c'
_cod_database_code 1520723

loop_
_symmetry_equiv_pos_as_xyz
'x, y, z'
'-x, y+1/2, -z+1/2'
'-x, -y, -z'
'x, -y-1/2, z-1/2'

loop_
_atom_site_label
_atom_site_type_symbol
_atom_site_fract_x
_atom_site_fract_y
_atom_site_fract_z
_atom_site_U_iso_or_equiv
_atom_site_adp_type
_atom_site_occupancy
_atom_site_calc_flag
C1 C 0.98618(17) 0.2110(3) 0.55646(14) 0.0198(5) Uani 1 d
C2 C 1.09432(17) 0.2179(3) 0.54602(13) 0.0199(5) Uani 1 d
C3 C 1.11750(18) 0.1624(3) 0.48029(14) 0.0227(6) Uani 1 d
H3 H 1.0633 0.1204 0.4409 0.027 Uiso 1 calc
C4 C 1.21892(18) 0.1683(3) 0.47237(14) 0.0260(6) Uani 1 d
H4 H 1.2339 0.1307 0.4276 0.031 Uiso 1 calc
C5 C 1.29822(19) 0.2286(3) 0.52926(15) 0.0286(6) Uani 1 d
H5 H 1.3673 0.2343 0.5231 0.034 Uiso 1 calc
C6 C 1.27745(18) 0.2812(3) 0.59565(15) 0.0262(6) Uani 1 d
H6 H 1.3321 0.3212 0.6353 0.031 Uiso 1 calc
C7 C 1.17631(17) 0.2745(2) 0.60300(14) 0.0202(5) Uani 1 d
C8 C 1.13178(18) 0.2127(3) 0.71341(14) 0.0223(5) Uani 1 d
C9 C 1.19967(18) 0.1843(3) 0.78335(14) 0.0258(6) Uani 1 d
H9 H 1.2624 0.2394 0.8003 0.031 Uiso 1 calc
C10 C 1.17628(19) 0.0747(3) 0.82918(14) 0.0275(6) Uani 1 d
H10 H 1.2226 0.055 0.8778 0.033 Uiso 1 calc
C11 C 1.08473(18) -0.0059(3) 0.80360(14) 0.0273(6) Uani 1 d
H11 H 1.0684 -0.0814 0.8345 0.033 Uiso 1 calc
C12 C 1.01744(18) 0.0239(3) 0.73293(13) 0.0237(6) Uani 1 d
H12 H 0.9548 -0.0315 0.7163 0.028 Uiso 1 calc
C13 C 1.03874(17) 0.1329(3) 0.68538(13) 0.0211(5) Uani 1 d
C14 C 0.79734(17) 0.2102(3) 0.49134(14) 0.0237(6) Uani 1 d
H14A H 0.7627 0.3014 0.5012 0.028 Uiso 1 calc
H14B H 0.7942 0.1385 0.5315 0.028 Uiso 1 calc
C15 C 0.74180(17) 0.1499(3) 0.41343(13) 0.0236(6) Uani 1 d
H15A H 0.7739 0.0553 0.4056 0.028 Uiso 1 calc
H15B H 0.6672 0.1319 0.4113 0.028 Uiso 1 calc
C16 C 0.85884(17) 0.2926(3) 0.35645(14) 0.0229(6) Uani 1 d
H16A H 0.8605 0.3691 0.3183 0.027 Uiso 1 calc
H16B H 0.8965 0.2059 0.3445 0.027 Uiso 1 calc
C17 C 0.91395(17) 0.3481(3) 0.43529(13) 0.0225(6) Uani 1 d
H17A H 0.9886 0.3677 0.4382 0.027 Uiso 1 calc
H17B H 0.8813 0.4408 0.4453 0.027 Uiso 1 calc
C18 C 0.69354(17) 0.1901(3) 0.27462(13) 0.0228(6) Uani 1 d
H18A H 0.6377 0.1231 0.2811 0.027 Uiso 1 calc
H18B H 0.7445 0.1315 0.2557 0.027 Uiso 1 calc
C19 C 0.64442(17) 0.3045(3) 0.21405(14) 0.0224(6) Uani 1 d
C20 C 0.57729(17) 0.4167(3) 0.24457(14) 0.0246(6) Uani 1 d
C21 C 0.72513(17) 0.3941(3) 0.18481(14) 0.0245(6) Uani 1 d
H21A H 0.7596 0.4649 0.2239 0.037 Uiso 1 calc
H21B H 0.6892 0.4461 0.1381 0.037 Uiso 1 calc
H21C H 0.7778 0.3282 0.1739 0.037 Uiso 1 calc
C22 C 0.57648(18) 0.2194(3) 0.14640(14) 0.0297(6) Uani 1 d
H22A H 0.6206 0.1514 0.1269 0.045 Uiso 1 calc
H22B H 0.5426 0.2879 0.1059 0.045 Uiso 1 calc
H22C H 0.5227 0.1644 0.163 0.045 Uiso 1 calc
N1 N 0.96293(14) 0.1667(2) 0.61793(11) 0.0210(5) Uani 1 d
N2 N 0.90662(14) 0.2398(2) 0.49272(11) 0.0223(5) Uani 1 d
N3 N 0.74841(14) 0.2527(2) 0.35117(11) 0.0201(5) Uani 1 d
O1 O 1.15503(12) 0.32884(18) 0.66957(9) 0.0236(4) Uani 1 d
O2 O 0.50898(14) 0.4868(2) 0.19968(10) 0.0428(6) Uani 1 d
O3 O 0.60161(12) 0.43532(19) 0.31773(9) 0.0261(4) Uani 1 d
O4 O 0.48297(17) 0.1019(3) 0.44140(11) 0.0455(5) Uani 1 d
O5 O 0.5373(2) 0.3971(3) 0.45606(13) 0.0657(7) Uani 1 d
H1 H 0.704(2) 0.331(3) 0.350(2) 0.079 Uiso 1 d
H42 H 0.500(7) 0.040(7) 0.479(3) 0.099 Uiso 0.5 d
H41 H 0.485(3) 0.064(4) 0.3972(15) 0.099 Uiso 1 d
H43 H 0.511(6) 0.188(4) 0.451(3) 0.099 Uiso 0.5 d
H56 H 0.493(3) 0.317(2) 0.435(3) 0.099 Uiso 0.5 d
H55 H 0.487(3) 0.456(5) 0.468(3) 0.099 Uiso 0.5 d
H54 H 0.546(3) 0.440(4) 0.4123(15) 0.099 Uiso 1 d

loop_
_atom_site_aniso_label
_atom_site_aniso_U_11
_atom_site_aniso_U_22
_atom_site_aniso_U_33
_atom_site_aniso_U_23
_atom_site_aniso_U_13
_atom_site_aniso_U_12
C1 0.0248(12) 0.0125(12) 0.0209(13) -0.0013(10) 0.0038(10) -0.0013(9)
C2 0.0234(12) 0.0150(12) 0.0212(13) 0.0030(11) 0.0058(10) 0.0031(9)
C3 0.0274(13) 0.0187(13) 0.0206(14) 0.0026(11) 0.0036(10) 0.0000(10)
C4 0.0342(14) 0.0235(14) 0.0231(14) 0.0054(12) 0.0126(11) 0.0063(10)
C5 0.0264(13) 0.0273(15) 0.0329(16) 0.0051(13) 0.0094(11) -0.0011(10)
C6 0.0267(13) 0.0224(14) 0.0283(15) 0.0034(12) 0.0054(11) -0.0033(10)
C7 0.0263(12) 0.0127(12) 0.0215(13) 0.0016(11) 0.0063(10) 0.0012(9)
C8 0.0295(13) 0.0165(12) 0.0224(14) -0.0010(11) 0.0095(11) 0.0018(10)
C9 0.0302(13) 0.0232(14) 0.0228(14) -0.0035(12) 0.0050(11) 0.0001(10)
C10 0.0343(13) 0.0261(15) 0.0207(14) -0.0003(12) 0.0046(11) 0.0050(11)
C11 0.0393(14) 0.0200(14) 0.0254(14) 0.0025(12) 0.0136(12) 0.0050(11)
C12 0.0278(12) 0.0219(13) 0.0242(14) -0.0018(11) 0.0121(11) -0.0014(10)
C13 0.0255(12) 0.0184(13) 0.0200(14) -0.0027(11) 0.0070(10) 0.0021(9)
C14 0.0215(12) 0.0263(14) 0.0248(14) 0.0023(11) 0.0088(10) 0.0002(10)
C15 0.0235(12) 0.0223(14) 0.0252(14) 0.0060(11) 0.0065(10) -0.0015(10)
C16 0.0216(12) 0.0225(13) 0.0240(14) 0.0031(11) 0.0052(10) -0.0021(9)
C17 0.0234(12) 0.0184(13) 0.0243(14) 0.0047(11) 0.0039(10) -0.0019(9)
C18 0.0231(12) 0.0225(14) 0.0223(13) -0.0019(11) 0.0050(10) -0.0010(9)
C19 0.0204(12) 0.0257(14) 0.0209(13) 0.0005(11) 0.0052(10) 0.0009(10)
C20 0.0250(12) 0.0273(15) 0.0230(15) 0.0046(12) 0.0088(11) 0.0018(10)
C21 0.0250(12) 0.0255(14) 0.0236(14) 0.0020(12) 0.0073(10) 0.0000(10)
C22 0.0272(13) 0.0323(15) 0.0280(15) -0.0019(13) 0.0046(11) -0.0034(11)
N1 0.0239(10) 0.0200(11) 0.0193(11) 0.0010(9) 0.0058(8) -0.0002(8)
N2 0.0216(10) 0.0238(12) 0.0208(11) 0.0046(9) 0.0046(8) -0.0019(8)
N3 0.0199(10) 0.0184(11) 0.0213(11) 0.0023(9) 0.0044(8) 0.0004(8)
O1 0.0316(9) 0.0176(9) 0.0222(9) -0.0014(8) 0.0080(7) -0.0031(7)
O2 0.0423(11) 0.0578(15) 0.0295(11) 0.0124(10) 0.0114(9) 0.0295(10)
O3 0.0290(9) 0.0270(10) 0.0232(10) 0.0023(8) 0.0086(7) 0.0046(7)
O4 0.0638(14) 0.0428(13) 0.0346(12) -0.0076(10) 0.0209(11) -0.0141(11)
O5 0.120(2) 0.0390(14) 0.0571(15) 0.0055(12) 0.0566(15) 0.0067(13)

loop_
_atom_type_symbol
_atom_type_description
_atom_type_scat_dispersion_real
_atom_type_scat_dispersion_imag
_atom_type_scat_source
C C 0.0181 0.0091 'International Tables Vol C Tables 4.2.6.8 and 6.1.1.4'
H H 0 0 'International Tables Vol C Tables 4.2.6.8 and 6.1.1.4'
N N 0.0311 0.018 'International Tables Vol C Tables 4.2.6.8 and 6.1.1.4'
O O 0.0492 0.0322 'International Tables Vol C Tables 4.2.6.8 and 6.1.1.4'

loop_
_geom_angle_atom_site_label_1
_geom_angle_atom_site_label_2
_geom_angle_atom_site_label_3
_geom_angle
N1 C1 N2 119.0(2)
N1 C1 C2 125.0(2)
N2 C1 C2 115.7(2)
C7 C2 C3 117.9(2)
C7 C2 C1 120.5(2)
C3 C2 C1 121.5(2)
C4 C3 C2 120.5(2)
C4 C3 H3 119.8
C2 C3 H3 119.8
C5 C4 C3 120.2(2)
C5 C4 H4 119.9
C3 C4 H4 119.9
C4 C5 C6 120.3(2)
C4 C5 H5 119.9
C6 C5 H5 119.9
C7 C6 C5 119.0(2)
C7 C6 H6 120.5
C5 C6 H6 120.5
C6 C7 C2 122.1(2)
C6 C7 O1 119.1(2)
C2 C7 O1 118.79(19)
C9 C8 C13 122.2(2)
C9 C8 O1 118.6(2)
C13 C8 O1 119.1(2)
C8 C9 C10 119.8(2)
C8 C9 H9 120.1
C10 C9 H9 120.1
C9 C10 C11 119.6(2)
C9 C10 H10 120.2
C11 C10 H10 120.2
C12 C11 C10 119.8(2)
C12 C11 H11 120.1
C10 C11 H11 120.1
C11 C12 C13 122.0(2)
C11 C12 H12 119
C13 C12 H12 119
C12 C13 N1 119.1(2)
C12 C13 C8 116.5(2)
N1 C13 C8 124.0(2)
N2 C14 C15 108.50(18)
N2 C14 H14A 110
C15 C14 H14A 110
N2 C14 H14B 110
C15 C14 H14B 110
H14A C14 H14B 108.4
N3 C15 C14 111.55(19)
N3 C15 H15A 109.3
C14 C15 H15A 109.3
N3 C15 H15B 109.3
C14 C15 H15B 109.3
H15A C15 H15B 108
N3 C16 C17 111.40(19)
N3 C16 H16A 109.3
C17 C16 H16A 109.3
N3 C16 H16B 109.3
C17 C16 H16B 109.3
H16A C16 H16B 108
N2 C17 C16 110.00(19)
N2 C17 H17A 109.7
C16 C17 H17A 109.7
N2 C17 H17B 109.7
C16 C17 H17B 109.7
H17A C17 H17B 108.2
N3 C18 C19 114.48(19)
N3 C18 H18A 108.6
C19 C18 H18A 108.6
N3 C18 H18B 108.6
C19 C18 H18B 108.6
H18A C18 H18B 107.6
C22 C19 C18 106.1(2)
C22 C19 C21 107.8(2)
C18 C19 C21 114.10(18)
C22 C19 C20 110.70(19)
C18 C19 C20 111.7(2)
C21 C19 C20 106.3(2)
O2 C20 O3 123.7(2)
O2 C20 C19 119.9(2)
O3 C20 C19 116.3(2)
C19 C21 H21A 109.5
C19 C21 H21B 109.5
H21A C21 H21B 109.5
C19 C21 H21C 109.5
H21A C21 H21C 109.5
H21B C21 H21C 109.5
C19 C22 H22A 109.5
C19 C22 H22B 109.5
H22A C22 H22B 109.5
C19 C22 H22C 109.5
H22A C22 H22C 109.5
H22B C22 H22C 109.5
C1 N1 C13 123.07(19)
C1 N2 C17 123.65(19)
C1 N2 C14 120.96(19)
C17 N2 C14 111.29(17)
C16 N3 C15 111.01(17)
C16 N3 C18 112.43(18)
C15 N3 C18 110.54(18)
C16 N3 H1 115(2)
C15 N3 H1 110(2)
C18 N3 H1 97(2)
C7 O1 C8 110.02(17)
H42 O4 H41 114(6)
H42 O4 H43 115(3)
H41 O4 H43 115(3)
H56 O5 H55 98(2)
H56 O5 H54 101(2)
H55 O5 H54 103(3)

loop_
_geom_bond_atom_site_label_1
_geom_bond_atom_site_label_2
_geom_bond_distance
C1 N1 1.298(3)
C1 N2 1.370(3)
C1 C2 1.491(3)
C2 C7 1.387(3)
C2 C3 1.403(3)
C3 C4 1.386(3)
C3 H3 0.95
C4 C5 1.379(3)
C4 H4 0.95
C5 C6 1.391(4)
C5 H5 0.95
C6 C7 1.379(3)
C6 H6 0.95
C7 O1 1.402(3)
C8 C9 1.374(3)
C8 C13 1.406(3)
C8 O1 1.409(3)
C9 C10 1.389(4)
C9 H9 0.95
C10 C11 1.389(3)
C10 H10 0.95
C11 C12 1.383(3)
C11 H11 0.95
C12 C13 1.395(3)
C12 H12 0.95
C13 N1 1.399(3)
C14 N2 1.463(3)
C14 C15 1.517(3)
C14 H14A 0.99
C14 H14B 0.99
C15 N3 1.491(3)
C15 H15A 0.99
C15 H15B 0.99
C16 N3 1.482(3)
C16 C17 1.514(3)
C16 H16A 0.99
C16 H16B 0.99
C17 N2 1.461(3)
C17 H17A 0.99
C17 H17B 0.99
C18 N3 1.503(3)
C18 C19 1.533(3)
C18 H18A 0.99
C18 H18B 0.99
C19 C22 1.531(3)
C19 C21 1.546(3)
C19 C20 1.552(3)
C20 O2 1.227(3)
C20 O3 1.294(3)
C21 H21A 0.98
C21 H21B 0.98
C21 H21C 0.98
C22 H22A 0.98
C22 H22B 0.98
C22 H22C 0.98
N3 H1 0.917(18)
O4 H42 0.88(2)
O4 H41 0.880(18)
O4 H43 0.866(19)
O5 H56 0.950(19)
O5 H55 0.932(19)
O5 H54 0.921(17)

loop_
_geom_torsion_atom_site_label_1
_geom_torsion_atom_site_label_2
_geom_torsion_atom_site_label_3
_geom_torsion_atom_site_label_4
_geom_torsion
N1 C1 C2 C7 -44.7(3)
N2 C1 C2 C7 142.4(2)
N1 C1 C2 C3 132.6(3)
N2 C1 C2 C3 -40.3(3)
C7 C2 C3 C4 -1.8(3)
C1 C2 C3 C4 -179.1(2)
C2 C3 C4 C5 0.2(4)
C3 C4 C5 C6 1.3(4)
C4 C5 C6 C7 -1.2(4)
C5 C6 C7 C2 -0.5(4)
C5 C6 C7 O1 -179.3(2)
C3 C2 C7 C6 1.9(3)
C1 C2 C7 C6 179.3(2)
C3 C2 C7 O1 -179.2(2)
C1 C2 C7 O1 -1.8(3)
C13 C8 C9 C10 -0.9(4)
O1 C8 C9 C10 177.2(2)
C8 C9 C10 C11 0.5(4)
C9 C10 C11 C12 -0.3(4)
C10 C11 C12 C13 0.5(4)
C11 C12 C13 N1 -174.0(2)
C11 C12 C13 C8 -0.9(3)
C9 C8 C13 C12 1.1(3)
O1 C8 C13 C12 -177.0(2)
C9 C8 C13 N1 173.9(2)
O1 C8 C13 N1 -4.2(3)
N2 C14 C15 N3 -57.5(2)
N3 C16 C17 N2 55.6(2)
N3 C18 C19 C22 -169.83(18)
N3 C18 C19 C21 71.6(3)
N3 C18 C19 C20 -49.1(3)
C22 C19 C20 O2 -40.3(3)
C18 C19 C20 O2 -158.3(2)
C21 C19 C20 O2 76.6(3)
C22 C19 C20 O3 143.0(2)
C18 C19 C20 O3 25.0(3)
C21 C19 C20 O3 -100.1(2)
N2 C1 N1 C13 179.1(2)
C2 C1 N1 C13 6.4(4)
C12 C13 N1 C1 -148.1(2)
C8 C13 N1 C1 39.3(3)
N1 C1 N2 C17 150.3(2)
C2 C1 N2 C17 -36.3(3)
N1 C1 N2 C14 -4.9(3)
C2 C1 N2 C14 168.5(2)
C16 C17 N2 C1 142.1(2)
C16 C17 N2 C14 -60.6(2)
C15 C14 N2 C1 -140.9(2)
C15 C14 N2 C17 61.1(2)
C17 C16 N3 C15 -52.7(3)
C17 C16 N3 C18 -177.10(19)
C14 C15 N3 C16 54.1(2)
C14 C15 N3 C18 179.61(17)
C19 C18 N3 C16 -86.2(2)
C19 C18 N3 C15 149.09(19)
C6 C7 O1 C8 -110.1(2)
C2 C7 O1 C8 71.0(2)
C9 C8 O1 C7 114.0(2)
C13 C8 O1 C7 -67.9(3)
